data_7131554
loop_
_publ_author_name
'Begam, Hasina Mamataj'
'Pradhan, Kangkan'
'Varalaxmi, Kasarla'
'Jana, Ranjan'

_publ_section_title
;
 An HFIP-assisted, cobalt-catalyzed three-component electrophilic C-H
 amination/cyclization/directing group removal cascade to
 naphtho[1,2-d]imidazoles.
;
_journal_issue 37
_journal_name_full 'Chemical communications (Cambridge, England)'
_journal_page_first 5595
_journal_page_last 5598
_journal_paper_doi 10.1039/d3cc00749a
_journal_volume 59
_journal_year 2023
_chemical_formula_moiety 'C18 H14 N2'
_chemical_formula_sum 'C18 H14 N2'
_chemical_formula_weight 258.31
_chemical_name_systematic triclinic
_space_group_crystal_system monoclinic
_space_group_IT_number 14
_space_group_name_Hall '-P 2yn'
_space_group_name_H-M_alt 'P 1 21/n 1'
_atom_sites_solution_hydrogens geom
_atom_sites_solution_primary dual
_audit_creation_date 2022-05-11
_audit_creation_method
;
Olex2 1.5-beta
(compiled 2022.04.07 svn.rca3783a0 for OlexSys, GUI svn.r6498)
;
_audit_update_record
;
2022-11-21 deposited with the CCDC.	2023-04-13 downloaded from the CCDC.
;
_cell_angle_alpha 90
_cell_angle_beta 93.7440(10)
_cell_angle_gamma 90
_cell_formula_units_Z 4
_cell_length_a 6.5843(3)
_cell_length_b 9.6121(4)
_cell_length_c 20.5866(8)
_cell_measurement_reflns_used 9967
_cell_measurement_temperature 100.00
_cell_measurement_theta_max 72.22
_cell_measurement_theta_min 4.30
_cell_volume 1300.12(9)
_computing_cell_refinement 'SAINT V8.40B (?, 2016)'
_computing_data_reduction 'SAINT V8.40B (?, 2016)'
_computing_molecular_graphics 'Olex2 1.5-beta (Dolomanov et al., 2009)'
_computing_publication_material 'Olex2 1.5-beta (Dolomanov et al., 2009)'
_computing_structure_refinement 'SHELXL 2018/3 (Sheldrick, 2015)'
_computing_structure_solution 'SHELXT 2018/2 (Sheldrick, 2018)'
_diffrn_ambient_temperature 100.00
_diffrn_measured_fraction_theta_full 0.967
_diffrn_measured_fraction_theta_max 0.964
_diffrn_measurement_device_type 'Bruker APEX III 8D venture'
_diffrn_measurement_method '\f and \w scans'
_diffrn_radiation_type CuK\a
_diffrn_radiation_wavelength 1.54178
_diffrn_reflns_av_R_equivalents 0.0487
_diffrn_reflns_av_unetI/netI 0.0328
_diffrn_reflns_Laue_measured_fraction_full 0.967
_diffrn_reflns_Laue_measured_fraction_max 0.964
_diffrn_reflns_limit_h_max 8
_diffrn_reflns_limit_h_min -7
_diffrn_reflns_limit_k_max 11
_diffrn_reflns_limit_k_min -11
_diffrn_reflns_limit_l_max 24
_diffrn_reflns_limit_l_min -25
_diffrn_reflns_number 23131
_diffrn_reflns_point_group_measured_fraction_full 0.967
_diffrn_reflns_point_group_measured_fraction_max 0.964
_diffrn_reflns_theta_full 67.679
_diffrn_reflns_theta_max 72.223
_diffrn_reflns_theta_min 4.304
_diffrn_source_current 1.2
_diffrn_source_power 0.06
_diffrn_source_voltage 50.0
_diffrn_standards_number 0
_exptl_absorpt_coefficient_mu 0.607
_exptl_absorpt_correction_T_max 0.7536
_exptl_absorpt_correction_T_min 0.6218
_exptl_absorpt_correction_type multi-scan
_exptl_absorpt_process_details
;
SADABS-2016/2 (Bruker,2016/2) was used for absorption correction.
wR2(int) was 0.0940 before and 0.0683 after correction.
The Ratio of minimum to maximum transmission is 0.8251.
The \l/2 correction factor is Not present.
;
_exptl_crystal_colour 'clear light colourless'
_exptl_crystal_colour_lustre clear
_exptl_crystal_colour_modifier light
_exptl_crystal_colour_primary colourless
_exptl_crystal_density_diffrn 1.320
_exptl_crystal_description needle
_exptl_crystal_F_000 544
_exptl_crystal_size_max 0.15
_exptl_crystal_size_mid 0.12
_exptl_crystal_size_min 0.02
_refine_diff_density_max 0.196
_refine_diff_density_min -0.175
_refine_diff_density_rms 0.041
_refine_ls_extinction_method none
_refine_ls_goodness_of_fit_ref 1.064
_refine_ls_hydrogen_treatment constr
_refine_ls_matrix_type full
_refine_ls_number_parameters 181
_refine_ls_number_reflns 2472
_refine_ls_number_restraints 0
_refine_ls_restrained_S_all 1.064
_refine_ls_R_factor_all 0.0432
_refine_ls_R_factor_gt 0.0422
_refine_ls_shift/su_max 0.001
_refine_ls_shift/su_mean 0.000
_refine_ls_structure_factor_coef Fsqd
_refine_ls_weighting_details 'w=1/[\s^2^(Fo^2^)+(0.0611P)^2^+0.3876P] where P=(Fo^2^+2Fc^2^)/3'
_refine_ls_weighting_scheme calc
_refine_ls_wR_factor_gt 0.1115
_refine_ls_wR_factor_ref 0.1125
_reflns_Friedel_coverage 0.000
_reflns_number_gt 2395
_reflns_number_total 2472
_reflns_threshold_expression 'I > 2\s(I)'
_cod_data_source_file d3cc00749a2.cif
_cod_data_source_block hm1804_2_0m
_cod_depositor_comments 'Adding full bibliography for 7131554--7131555.cif.'
_cod_database_code 7131554
_shelx_shelxl_version_number 2018/3
_shelx_space_group_comment
;
The symmetry employed for this shelxl refinement is uniquely defined
by the following loop, which should always be used as a source of
symmetry information in preference to the above space-group names.
They are only intended as comments.
;
_shelx_estimated_absorpt_t_max 0.988
_shelx_estimated_absorpt_t_min 0.914
_olex2_refinement_description
;
1. Fixed Uiso
 At 1.2 times of:
  All C(H) groups, All C(H,H) groups
2.a Secondary CH2 refined with riding coordinates:
 C12(H12A,H12B)
2.b Aromatic/amide H refined with riding coordinates:
 C3(H3), C8(H8), C5(H5), C00A(H00A), C6(H6), C7(H7), C11(H11), C4(H4),
 C14(H14), C00I(H00I), C15(H15), C16(H16)
;
_olex2_submission_special_instructions 'No special instructions were received'

loop_
_space_group_symop_operation_xyz
'x, y, z'
'-x+1/2, y+1/2, -z+1/2'
'-x, -y, -z'
'x-1/2, -y-1/2, z-1/2'

loop_
_atom_site_label
_atom_site_type_symbol
_atom_site_fract_x
_atom_site_fract_y
_atom_site_fract_z
_atom_site_U_iso_or_equiv
_atom_site_adp_type
_atom_site_occupancy
_atom_site_site_symmetry_order
_atom_site_calc_flag
_atom_site_refinement_flags_posn
_atom_site_refinement_flags_adp
_atom_site_refinement_flags_occupancy
_atom_site_disorder_assembly
_atom_site_disorder_group
N2 N 0.16802(15) 0.51075(10) 0.56624(5) 0.0249(3) Uani 1 1 d . . . . .
N1 N 0.43631(15) 0.64048(10) 0.54189(4) 0.0241(2) Uani 1 1 d . . . . .
C1 C 0.32830(17) 0.48872(11) 0.61216(5) 0.0213(3) Uani 1 1 d . . . . .
C9 C 0.33556(17) 0.40306(11) 0.66874(5) 0.0212(3) Uani 1 1 d . . . . .
C2 C 0.49660(17) 0.56754(11) 0.59767(5) 0.0215(3) Uani 1 1 d . . . . .
C10 C 0.52048(17) 0.40377(11) 0.70864(5) 0.0213(3) Uani 1 1 d . . . . .
C3 C 0.68260(17) 0.56560(12) 0.63586(5) 0.0229(3) Uani 1 1 d . . . . .
H3 H 0.796859 0.618024 0.624085 0.027 Uiso 1 1 calc R U . . .
C8 C 0.16927(17) 0.32259(12) 0.68716(6) 0.0243(3) Uani 1 1 d . . . . .
H8 H 0.046210 0.321437 0.660367 0.029 Uiso 1 1 calc R U . . .
C5 C 0.53133(18) 0.32262(12) 0.76613(6) 0.0246(3) Uani 1 1 d . . . . .
H5 H 0.653880 0.321117 0.793166 0.029 Uiso 1 1 calc R U . . .
C00A C 0.47525(18) 0.92131(12) 0.59718(6) 0.0257(3) Uani 1 1 d . . . . .
H00A H 0.343017 0.882040 0.597934 0.031 Uiso 1 1 calc R U . . .
C13 C 0.61360(18) 0.86646(12) 0.55554(5) 0.0236(3) Uani 1 1 d . . . . .
C6 C 0.36749(19) 0.24613(12) 0.78335(6) 0.0275(3) Uani 1 1 d . . . . .
H6 H 0.377209 0.192864 0.822295 0.033 Uiso 1 1 calc R U . . .
C7 C 0.18448(18) 0.24597(12) 0.74361(6) 0.0278(3) Uani 1 1 d . . . . .
H7 H 0.071609 0.192785 0.755917 0.033 Uiso 1 1 calc R U . . .
C11 C 0.23985(18) 0.60184(12) 0.52583(6) 0.0257(3) Uani 1 1 d . . . . .
H11 H 0.162296 0.637333 0.488966 0.031 Uiso 1 1 calc R U . . .
C4 C 0.69057(17) 0.48485(12) 0.69051(5) 0.0227(3) Uani 1 1 d . . . . .
H4 H 0.813193 0.482286 0.717491 0.027 Uiso 1 1 calc R U . . .
C12 C 0.55661(19) 0.74599(12) 0.51056(6) 0.0273(3) Uani 1 1 d . . . . .
H12A H 0.477650 0.781669 0.471496 0.033 Uiso 1 1 calc R U . . .
H12B H 0.682300 0.702553 0.496096 0.033 Uiso 1 1 calc R U . . .
C14 C 0.80674(19) 0.92529(12) 0.55531(6) 0.0270(3) Uani 1 1 d . . . . .
H14 H 0.902707 0.888590 0.527354 0.032 Uiso 1 1 calc R U . . .
C00I C 0.72214(19) 1.09117(12) 0.63677(6) 0.0280(3) Uani 1 1 d . . . . .
H00I H 0.758832 1.167634 0.664326 0.034 Uiso 1 1 calc R U . . .
C15 C 0.86066(19) 1.03738(13) 0.59567(6) 0.0294(3) Uani 1 1 d . . . . .
H15 H 0.992687 1.076998 0.594989 0.035 Uiso 1 1 calc R U . . .
C16 C 0.52921(19) 1.03287(13) 0.63757(6) 0.0277(3) Uani 1 1 d . . . . .
H16 H 0.433959 1.069428 0.665809 0.033 Uiso 1 1 calc R U . . .

loop_
_atom_site_aniso_label
_atom_site_aniso_U_11
_atom_site_aniso_U_22
_atom_site_aniso_U_33
_atom_site_aniso_U_23
_atom_site_aniso_U_13
_atom_site_aniso_U_12
N2 0.0239(5) 0.0266(5) 0.0235(5) -0.0033(4) -0.0032(4) 0.0008(4)
N1 0.0271(5) 0.0247(5) 0.0202(5) -0.0004(4) -0.0006(4) -0.0015(4)
C1 0.0204(5) 0.0212(5) 0.0221(5) -0.0050(4) 0.0003(4) 0.0014(4)
C9 0.0216(5) 0.0188(5) 0.0234(6) -0.0046(4) 0.0022(4) 0.0015(4)
C2 0.0237(6) 0.0215(5) 0.0194(5) -0.0028(4) 0.0010(4) 0.0005(4)
C10 0.0221(6) 0.0186(5) 0.0235(5) -0.0038(4) 0.0022(4) 0.0021(4)
C3 0.0208(6) 0.0236(6) 0.0245(6) -0.0029(4) 0.0031(4) -0.0024(4)
C8 0.0204(5) 0.0223(6) 0.0300(6) -0.0041(4) 0.0016(4) 0.0000(4)
C5 0.0252(6) 0.0229(6) 0.0254(6) -0.0017(4) 0.0005(4) 0.0023(4)
C00A 0.0251(6) 0.0266(6) 0.0257(6) 0.0019(4) 0.0031(5) 0.0003(4)
C13 0.0289(6) 0.0228(6) 0.0192(5) 0.0038(4) 0.0018(4) 0.0008(4)
C6 0.0307(6) 0.0251(6) 0.0269(6) 0.0033(4) 0.0037(5) 0.0018(5)
C7 0.0252(6) 0.0244(6) 0.0346(7) 0.0002(5) 0.0072(5) -0.0020(4)
C11 0.0270(6) 0.0272(6) 0.0222(5) -0.0025(4) -0.0041(4) 0.0006(5)
C4 0.0195(5) 0.0233(6) 0.0251(6) -0.0038(4) -0.0004(4) 0.0011(4)
C12 0.0340(6) 0.0277(6) 0.0204(6) 0.0011(4) 0.0040(5) -0.0028(5)
C14 0.0286(6) 0.0292(6) 0.0239(6) 0.0011(5) 0.0067(5) 0.0008(5)
C00I 0.0340(7) 0.0230(6) 0.0268(6) -0.0002(4) -0.0001(5) 0.0001(5)
C15 0.0284(6) 0.0291(6) 0.0307(6) 0.0015(5) 0.0028(5) -0.0036(5)
C16 0.0315(6) 0.0260(6) 0.0258(6) 0.0003(5) 0.0044(5) 0.0052(5)

loop_
_atom_type_symbol
_atom_type_description
_atom_type_scat_dispersion_real
_atom_type_scat_dispersion_imag
_atom_type_scat_source
C C 0.0181 0.0091 'International Tables Vol C Tables 4.2.6.8 and 6.1.1.4'
H H 0.0000 0.0000 'International Tables Vol C Tables 4.2.6.8 and 6.1.1.4'
N N 0.0311 0.0180 'International Tables Vol C Tables 4.2.6.8 and 6.1.1.4'

loop_
_geom_angle_atom_site_label_1
_geom_angle_atom_site_label_2
_geom_angle_atom_site_label_3
_geom_angle
_geom_angle_site_symmetry_1
_geom_angle_site_symmetry_3
_geom_angle_publ_flag
C11 N2 C1 104.10(10) . . ?
C2 N1 C12 125.74(10) . . ?
C11 N1 C2 106.23(10) . . ?
C11 N1 C12 127.85(10) . . ?
N2 C1 C9 128.99(10) . . ?
N2 C1 C2 110.63(10) . . ?
C2 C1 C9 120.36(10) . . ?
C10 C9 C1 116.80(10) . . ?
C8 C9 C1 123.42(11) . . ?
C8 C9 C10 119.76(10) . . ?
N1 C2 C1 105.37(10) . . ?
N1 C2 C3 131.41(10) . . ?
C1 C2 C3 123.22(10) . . ?
C9 C10 C4 120.36(10) . . ?
C5 C10 C9 118.32(10) . . ?
C5 C10 C4 121.31(10) . . ?
C2 C3 H3 121.6 . . ?
C4 C3 C2 116.86(10) . . ?
C4 C3 H3 121.6 . . ?
C9 C8 H8 119.8 . . ?
C7 C8 C9 120.38(11) . . ?
C7 C8 H8 119.8 . . ?
C10 C5 H5 119.5 . . ?
C6 C5 C10 120.94(11) . . ?
C6 C5 H5 119.5 . . ?
C13 C00A H00A 119.7 . . ?
C16 C00A H00A 119.7 . . ?
C16 C00A C13 120.53(11) . . ?
C00A C13 C12 121.28(11) . . ?
C14 C13 C00A 118.82(11) . . ?
C14 C13 C12 119.90(10) . . ?
C5 C6 H6 119.8 . . ?
C5 C6 C7 120.47(11) . . ?
C7 C6 H6 119.8 . . ?
C8 C7 C6 120.13(11) . . ?
C8 C7 H7 119.9 . . ?
C6 C7 H7 119.9 . . ?
N2 C11 N1 113.68(10) . . ?
N2 C11 H11 123.2 . . ?
N1 C11 H11 123.2 . . ?
C10 C4 H4 118.8 . . ?
C3 C4 C10 122.35(11) . . ?
C3 C4 H4 118.8 . . ?
N1 C12 C13 112.36(9) . . ?
N1 C12 H12A 109.1 . . ?
N1 C12 H12B 109.1 . . ?
C13 C12 H12A 109.1 . . ?
C13 C12 H12B 109.1 . . ?
H12A C12 H12B 107.9 . . ?
C13 C14 H14 119.7 . . ?
C15 C14 C13 120.65(11) . . ?
C15 C14 H14 119.7 . . ?
C15 C00I H00I 120.1 . . ?
C15 C00I C16 119.73(11) . . ?
C16 C00I H00I 120.1 . . ?
C14 C15 H15 120.0 . . ?
C00I C15 C14 120.09(11) . . ?
C00I C15 H15 120.0 . . ?
C00A C16 C00I 120.18(11) . . ?
C00A C16 H16 119.9 . . ?
C00I C16 H16 119.9 . . ?

loop_
_geom_bond_atom_site_label_1
_geom_bond_atom_site_label_2
_geom_bond_distance
_geom_bond_site_symmetry_2
_geom_bond_publ_flag
N2 C1 1.3864(15) . ?
N2 C11 1.3166(16) . ?
N1 C2 1.3814(15) . ?
N1 C11 1.3655(15) . ?
N1 C12 1.4624(15) . ?
C1 C9 1.4246(16) . ?
C1 C2 1.3907(16) . ?
C9 C10 1.4236(16) . ?
C9 C8 1.4125(16) . ?
C2 C3 1.4116(16) . ?
C10 C5 1.4153(16) . ?
C10 C4 1.4337(16) . ?
C3 H3 0.9500 . ?
C3 C4 1.3649(16) . ?
C8 H8 0.9500 . ?
C8 C7 1.3739(17) . ?
C5 H5 0.9500 . ?
C5 C6 1.3711(17) . ?
C00A H00A 0.9500 . ?
C00A C13 1.3946(16) . ?
C00A C16 1.3888(17) . ?
C13 C12 1.5145(16) . ?
C13 C14 1.3920(17) . ?
C6 H6 0.9500 . ?
C6 C7 1.4116(18) . ?
C7 H7 0.9500 . ?
C11 H11 0.9500 . ?
C4 H4 0.9500 . ?
C12 H12A 0.9900 . ?
C12 H12B 0.9900 . ?
C14 H14 0.9500 . ?
C14 C15 1.3923(17) . ?
C00I H00I 0.9500 . ?
C00I C15 1.3842(17) . ?
C00I C16 1.3895(18) . ?
C15 H15 0.9500 . ?
C16 H16 0.9500 . ?

loop_
_geom_torsion_atom_site_label_1
_geom_torsion_atom_site_label_2
_geom_torsion_atom_site_label_3
_geom_torsion_atom_site_label_4
_geom_torsion
_geom_torsion_site_symmetry_1
_geom_torsion_site_symmetry_2
_geom_torsion_site_symmetry_3
_geom_torsion_site_symmetry_4
_geom_torsion_publ_flag
N2 C1 C9 C10 -178.06(10) . . . . ?
N2 C1 C9 C8 0.25(18) . . . . ?
N2 C1 C2 N1 0.64(12) . . . . ?
N2 C1 C2 C3 -179.67(10) . . . . ?
N1 C2 C3 C4 177.41(11) . . . . ?
C1 N2 C11 N1 0.31(13) . . . . ?
C1 C9 C10 C5 178.42(9) . . . . ?
C1 C9 C10 C4 -1.69(15) . . . . ?
C1 C9 C8 C7 -177.73(10) . . . . ?
C1 C2 C3 C4 -2.18(16) . . . . ?
C9 C1 C2 N1 -178.03(9) . . . . ?
C9 C1 C2 C3 1.65(17) . . . . ?
C9 C10 C5 C6 -0.57(16) . . . . ?
C9 C10 C4 C3 1.17(16) . . . . ?
C9 C8 C7 C6 -0.60(17) . . . . ?
C2 N1 C11 N2 0.08(13) . . . . ?
C2 N1 C12 C13 -58.83(15) . . . . ?
C2 C1 C9 C10 0.34(15) . . . . ?
C2 C1 C9 C8 178.65(10) . . . . ?
C2 C3 C4 C10 0.75(16) . . . . ?
C10 C9 C8 C7 0.53(16) . . . . ?
C10 C5 C6 C7 0.51(17) . . . . ?
C8 C9 C10 C5 0.05(15) . . . . ?
C8 C9 C10 C4 179.93(10) . . . . ?
C5 C10 C4 C3 -178.94(10) . . . . ?
C5 C6 C7 C8 0.08(18) . . . . ?
C00A C13 C12 N1 -40.53(15) . . . . ?
C00A C13 C14 C15 -0.35(17) . . . . ?
C13 C00A C16 C00I 0.08(18) . . . . ?
C13 C14 C15 C00I 0.28(18) . . . . ?
C11 N2 C1 C9 177.94(11) . . . . ?
C11 N2 C1 C2 -0.59(12) . . . . ?
C11 N1 C2 C1 -0.43(12) . . . . ?
C11 N1 C2 C3 179.92(11) . . . . ?
C11 N1 C12 C13 115.61(12) . . . . ?
C4 C10 C5 C6 179.55(10) . . . . ?
C12 N1 C2 C1 175.00(10) . . . . ?
C12 N1 C2 C3 -4.65(19) . . . . ?
C12 N1 C11 N2 -175.22(10) . . . . ?
C12 C13 C14 C15 179.07(11) . . . . ?
C14 C13 C12 N1 140.07(11) . . . . ?
C15 C00I C16 C00A -0.16(18) . . . . ?
C16 C00A C13 C12 -179.24(10) . . . . ?
C16 C00A C13 C14 0.17(17) . . . . ?
C16 C00I C15 C14 -0.02(18) . . . . ?
